data_7200088
loop_
_publ_author_name
'Kendrick, John'
'Gourlay, Matthew D.'
'Neumann, Marcus A.'
'Leusen, Frank J. J.'

_publ_section_title
;
 Predicting spontaneous racemate resolution using recent developments in
 crystal structure prediction
;
_journal_issue 11
_journal_name_full CrystEngComm
_journal_page_first 2391
_journal_page_last 2399
_journal_paper_doi 10.1039/b909038j
_journal_volume 11
_journal_year 2009
_space_group_IT_number 14
_symmetry_cell_setting monoclinic
_symmetry_Int_Tables_number 14
_symmetry_space_group_name_Hall '-P 2ybc'
_symmetry_space_group_name_H-M 'P 1 21/c 1'
_cell_angle_alpha 90.000000
_cell_angle_beta 151.766100
_cell_angle_gamma 90.000000
_cell_length_a 9.333351
_cell_length_b 7.468682
_cell_length_c 15.961076
_cell_volume 526.346
_cod_data_source_file 4HMO_racemic.cif
_cod_data_source_block 4HMO_R_21
_cod_original_sg_symbol_H-M 'P 2_1/c'
_cod_struct_determination_method theoretical
_cod_database_code 7200088

loop_
_symmetry_equiv_pos_site_id
_symmetry_equiv_pos_as_xyz
1 x,y,z
2 -x,y+1/2,-z+1/2
3 -x,-y,-z
4 x,-y+1/2,z+1/2

loop_
_atom_site_label
_atom_site_type_symbol
_atom_site_fract_x
_atom_site_fract_y
_atom_site_fract_z
C46 C 0.156960 0.300758 1.471121
C47 C 0.129985 0.102781 1.432522
O48 O 0.180430 0.101554 1.367658
C49 C 0.322971 0.256373 1.420653
N50 N 0.340656 0.366323 1.496362
O51 O 0.420042 0.284212 1.398543
C52 C 0.305408 0.334922 1.631999
O53 O 0.101430 0.274390 1.590002
H54 H -0.066463 0.366830 1.355433
H55 H 0.212993 0.266670 1.701072
H56 H -0.091022 0.043738 1.330921
H57 H 0.402972 0.498986 1.521881
H58 H 0.525337 0.265208 1.748817
H59 H 0.306956 0.019868 1.552285
H60 H 0.347784 0.480105 1.659384
